data_1569895
loop_
_publ_author_name
'Guan, Lei'
'Wang, Ying'
'Jin, Hongzhe'
'Yin, Pengpeng'

_publ_section_title
;
 A new route for the syntheses of coordination polymers using magnetic
 influence: syntheses, crystal structures and fluorescence properties.
;
_journal_issue 6
_journal_name_full IUCrJ
_journal_paper_doi 10.1107/S2052252523007650
_journal_volume 10
_journal_year 2023
_chemical_formula_sum 'C14 H16 Co N2 O10'
_chemical_formula_weight 431.22
_space_group_crystal_system tetragonal
_space_group_IT_number 96
_space_group_name_Hall 'P 4nw 2abw'
_space_group_name_H-M_alt 'P 43 21 2'
_atom_sites_solution_hydrogens mixed
_audit_creation_method SHELXL-2018/3
_cell_angle_alpha 90
_cell_angle_beta 90
_cell_angle_gamma 90
_cell_formula_units_Z 8
_cell_length_a 10.2539(5)
_cell_length_b 10.2539(5)
_cell_length_c 30.4058(15)
_cell_measurement_reflns_used 9881
_cell_measurement_temperature 193(2)
_cell_measurement_theta_max 54.00
_cell_measurement_theta_min 3.96
_cell_volume 3196.9(3)
_computing_cell_refinement 'Bruker SAINT'
_computing_data_collection 'Bruker APEX2'
_computing_data_reduction 'Bruker SAINT'
_computing_molecular_graphics 'Bruker SHELXTL'
_computing_publication_material 'Bruker SHELXTL'
_computing_structure_refinement 'SHELXL-2018/3 (Sheldrick, 2018)'
_computing_structure_solution 'SHELXT 2014/5 (Sheldrick, 2014)'
_diffrn_ambient_temperature 193(2)
_diffrn_measured_fraction_theta_full 0.996
_diffrn_measured_fraction_theta_max 0.996
_diffrn_measurement_device_type 'Bruker APEX-II CCD'
_diffrn_measurement_method '\f and \w scans'
_diffrn_radiation_type GaK\a
_diffrn_radiation_wavelength 1.34139
_diffrn_reflns_av_R_equivalents 0.0403
_diffrn_reflns_av_unetI/netI 0.0239
_diffrn_reflns_Laue_measured_fraction_full 0.996
_diffrn_reflns_Laue_measured_fraction_max 0.996
_diffrn_reflns_limit_h_max 12
_diffrn_reflns_limit_h_min -12
_diffrn_reflns_limit_k_max 12
_diffrn_reflns_limit_k_min -11
_diffrn_reflns_limit_l_max 36
_diffrn_reflns_limit_l_min -36
_diffrn_reflns_number 30178
_diffrn_reflns_point_group_measured_fraction_full 0.978
_diffrn_reflns_point_group_measured_fraction_max 0.978
_diffrn_reflns_theta_full 53.594
_diffrn_reflns_theta_max 54.004
_diffrn_reflns_theta_min 3.958
_exptl_absorpt_coefficient_mu 6.274
_exptl_absorpt_correction_type none
_exptl_crystal_density_diffrn 1.792
_exptl_crystal_description block
_exptl_crystal_F_000 1768
_refine_diff_density_max 0.306
_refine_diff_density_min -0.543
_refine_diff_density_rms 0.065
_refine_ls_abs_structure_details
;
 Refined as an inversion twin.
;
_refine_ls_abs_structure_Flack 0.104(7)
_refine_ls_extinction_method none
_refine_ls_goodness_of_fit_ref 0.858
_refine_ls_hydrogen_treatment mixed
_refine_ls_matrix_type full
_refine_ls_number_parameters 255
_refine_ls_number_reflns 2881
_refine_ls_number_restraints 0
_refine_ls_restrained_S_all 0.858
_refine_ls_R_factor_all 0.0306
_refine_ls_R_factor_gt 0.0297
_refine_ls_shift/su_max 0.001
_refine_ls_shift/su_mean 0.000
_refine_ls_structure_factor_coef Fsqd
_refine_ls_weighting_details 'w=1/[\s^2^(Fo^2^)+(0.1000P)^2^+0.3162P] where P=(Fo^2^+2Fc^2^)/3'
_refine_ls_weighting_scheme calc
_refine_ls_wR_factor_gt 0.0948
_refine_ls_wR_factor_ref 0.0960
_reflns_Friedel_coverage 0.616
_reflns_Friedel_fraction_full 0.951
_reflns_Friedel_fraction_max 0.951
_reflns_number_gt 2787
_reflns_number_total 2881
_reflns_threshold_expression 'I > 2\s(I)'
_cod_data_source_file ed5029.cif
_cod_data_source_block compound_2
_cod_database_code 1569895
_shelx_shelxl_version_number 2018/3
_shelx_space_group_comment
;
The symmetry employed for this shelxl refinement is uniquely defined
by the following loop, which should always be used as a source of
symmetry information in preference to the above space-group names.
They are only intended as comments.
;

loop_
_space_group_symop_operation_xyz
'x, y, z'
'-x, -y, z+1/2'
'-y+1/2, x+1/2, z+3/4'
'y+1/2, -x+1/2, z+1/4'
'-x+1/2, y+1/2, -z+3/4'
'x+1/2, -y+1/2, -z+1/4'
'y, x, -z'
'-y, -x, -z+1/2'

loop_
_atom_site_label
_atom_site_type_symbol
_atom_site_fract_x
_atom_site_fract_y
_atom_site_fract_z
_atom_site_U_iso_or_equiv
_atom_site_adp_type
_atom_site_occupancy
_atom_site_site_symmetry_order
_atom_site_calc_flag
_atom_site_refinement_flags_posn
_atom_site_refinement_flags_adp
_atom_site_refinement_flags_occupancy
_atom_site_disorder_assembly
_atom_site_disorder_group
C1 C 0.5005(3) 0.2026(3) 0.54785(10) 0.0281(7) Uani 1 1 d . . . . .
C2 C 0.5247(3) 0.2754(3) 0.50580(10) 0.0270(6) Uani 1 1 d . . . . .
C3 C 0.6211(3) 0.3681(3) 0.50400(10) 0.0272(7) Uani 1 1 d . . . . .
H3 H 0.670624 0.386167 0.529681 0.033 Uiso 1 1 calc R U . . .
C4 C 0.5764(3) 0.4071(4) 0.42769(10) 0.0310(7) Uani 1 1 d . . . . .
H4A H 0.595684 0.450969 0.400950 0.037 Uiso 1 1 calc R U . . .
C5 C 0.4785(4) 0.3160(4) 0.42866(10) 0.0330(7) Uani 1 1 d . . . . .
H5 H 0.430169 0.297823 0.402727 0.040 Uiso 1 1 calc R U . . .
C6 C 0.4497(3) 0.2501(3) 0.46753(11) 0.0285(7) Uani 1 1 d . . . . .
C7 C 0.6480(3) 0.4362(3) 0.46549(11) 0.0279(7) Uani 1 1 d . . . . .
C8 C 1.0943(3) 0.8511(3) 0.48915(11) 0.0292(7) Uani 1 1 d . . . . .
C9 C 1.0760(3) 0.7769(3) 0.52726(10) 0.0266(7) Uani 1 1 d . . . . .
C10 C 1.0120(4) 0.8317(3) 0.45261(11) 0.0314(7) Uani 1 1 d . . . . .
H10 H 1.022620 0.884154 0.427100 0.038 Uiso 1 1 calc R U . . .
C11 C 0.9173(3) 0.7385(3) 0.45350(11) 0.0285(7) Uani 1 1 d . . . . .
H11 H 0.862353 0.726322 0.428684 0.034 Uiso 1 1 calc R U . . .
C12 C 0.9009(3) 0.6605(3) 0.49091(10) 0.0281(7) Uani 1 1 d . . . . .
C13 C 1.1526(3) 0.8060(3) 0.56813(10) 0.0283(7) Uani 1 1 d . . . . .
C14 C 0.9791(3) 0.6820(3) 0.52757(11) 0.0287(7) Uani 1 1 d . . . . .
H14 H 0.966142 0.630902 0.553270 0.034 Uiso 1 1 calc R U . . .
Co01 Co 0.31615(5) 0.03980(5) 0.60770(2) 0.03031(18) Uani 1 1 d . . . . .
N1 N 0.7448(3) 0.5336(3) 0.46104(9) 0.0285(6) Uani 1 1 d . . . . .
N2 N 0.8033(3) 0.5626(3) 0.49590(9) 0.0285(6) Uani 1 1 d . . . . .
O1 O 0.3531(3) 0.1613(3) 0.46736(8) 0.0370(6) Uani 1 1 d . . . . .
H1 H 0.340553 0.134126 0.493079 0.056 Uiso 1 1 calc R U . . .
O2 O 0.3964(2) 0.1338(3) 0.54986(7) 0.0315(5) Uani 1 1 d . . . . .
O3 O 0.5804(2) 0.2116(2) 0.57861(7) 0.0339(6) Uani 1 1 d . . . . .
O4 O 1.1898(3) 0.9402(3) 0.48558(8) 0.0378(6) Uani 1 1 d . . . . .
H4 H 1.227383 0.948658 0.509971 0.057 Uiso 1 1 calc R U . . .
O5 O 1.1248(3) 0.7516(3) 0.60343(7) 0.0357(6) Uani 1 1 d . . . . .
O6 O 1.2428(3) 0.8912(2) 0.56407(7) 0.0329(5) Uani 1 1 d . . . . .
O7 O 0.5120(2) -0.0180(3) 0.62459(9) 0.0384(6) Uani 1 1 d . . . . .
H7A H 0.556435 -0.096582 0.632012 0.075(18) Uiso 1 1 d R . . . .
H7B H 0.559432 0.023494 0.602023 0.09(2) Uiso 1 1 d R . . . .
O8 O 0.3354(2) 0.2021(2) 0.65554(8) 0.0358(5) Uani 1 1 d . . . . .
H8A H 0.387814 0.210264 0.681011 0.065(16) Uiso 1 1 d R . . . .
H8B H 0.261378 0.255466 0.659714 0.064(16) Uiso 1 1 d R . . . .
O9 O 0.2338(3) -0.0725(3) 0.66017(8) 0.0371(6) Uani 1 1 d . . . . .
H9A H 0.250376 -0.079057 0.690068 0.10(2) Uiso 1 1 d R . . . .
H9B H 0.164088 -0.127623 0.652062 0.044(12) Uiso 1 1 d R . . . .
O10 O 0.1276(3) 0.1425(3) 0.59526(8) 0.0387(6) Uani 1 1 d . . . . .
H10A H 0.102209 0.178212 0.567324 0.16(4) Uiso 1 1 d R . . . .
H10B H 0.095771 0.197669 0.617173 0.052(13) Uiso 1 1 d R . . . .

loop_
_atom_site_aniso_label
_atom_site_aniso_U_11
_atom_site_aniso_U_22
_atom_site_aniso_U_33
_atom_site_aniso_U_23
_atom_site_aniso_U_13
_atom_site_aniso_U_12
C1 0.0283(17) 0.0232(15) 0.0327(16) 0.0014(12) 0.0023(13) -0.0007(13)
C2 0.0267(16) 0.0284(16) 0.0259(14) 0.0005(12) -0.0002(12) -0.0008(12)
C3 0.0267(16) 0.0273(16) 0.0277(15) -0.0002(13) -0.0010(13) -0.0003(12)
C4 0.0337(18) 0.0318(18) 0.0274(15) 0.0027(13) 0.0017(14) -0.0024(14)
C5 0.0376(18) 0.0355(19) 0.0260(15) -0.0008(13) -0.0026(14) -0.0062(15)
C6 0.0274(16) 0.0262(16) 0.0318(15) 0.0003(13) -0.0008(13) -0.0039(13)
C7 0.0263(16) 0.0268(16) 0.0306(16) -0.0008(13) 0.0013(13) -0.0014(12)
C8 0.0294(16) 0.0276(17) 0.0305(15) -0.0037(12) 0.0064(13) -0.0032(13)
C9 0.0265(15) 0.0240(15) 0.0295(15) -0.0019(12) 0.0024(12) -0.0006(12)
C10 0.0344(17) 0.0311(18) 0.0286(15) 0.0027(13) 0.0032(13) -0.0032(14)
C11 0.0275(16) 0.0302(17) 0.0279(14) 0.0011(13) -0.0001(12) -0.0004(13)
C12 0.0250(15) 0.0272(17) 0.0320(16) 0.0005(13) 0.0022(12) -0.0052(12)
C13 0.0308(17) 0.0245(15) 0.0297(15) -0.0019(13) -0.0006(13) -0.0023(13)
C14 0.0294(16) 0.0269(16) 0.0299(15) 0.0005(12) 0.0004(13) -0.0027(13)
Co01 0.0310(3) 0.0303(3) 0.0297(3) 0.00023(19) -0.00013(19) -0.0025(2)
N1 0.0273(14) 0.0266(14) 0.0316(13) 0.0015(11) 0.0016(11) -0.0037(11)
N2 0.0255(14) 0.0298(14) 0.0301(13) 0.0016(11) 0.0001(11) -0.0059(11)
O1 0.0346(13) 0.0426(15) 0.0339(11) 0.0068(11) -0.0056(10) -0.0185(11)
O2 0.0288(12) 0.0338(13) 0.0320(11) 0.0056(10) 0.0001(10) -0.0065(10)
O3 0.0355(13) 0.0366(14) 0.0295(11) 0.0055(10) -0.0049(9) -0.0091(10)
O4 0.0439(15) 0.0368(14) 0.0326(12) 0.0001(10) 0.0006(11) -0.0177(12)
O5 0.0410(14) 0.0357(13) 0.0306(11) 0.0012(10) -0.0011(10) -0.0119(11)
O6 0.0332(13) 0.0333(13) 0.0321(11) -0.0051(9) 0.0029(10) -0.0103(10)
O7 0.0292(12) 0.0386(14) 0.0473(12) 0.0121(11) 0.0037(11) 0.0048(11)
O8 0.0346(13) 0.0339(13) 0.0390(12) -0.0080(11) -0.0008(10) -0.0008(10)
O9 0.0428(15) 0.0398(14) 0.0288(11) 0.0064(10) -0.0015(10) -0.0125(11)
O10 0.0361(14) 0.0460(16) 0.0339(12) 0.0026(11) -0.0009(11) 0.0102(11)

loop_
_atom_type_symbol
_atom_type_description
_atom_type_scat_dispersion_real
_atom_type_scat_dispersion_imag
_atom_type_scat_source
C C 0.0137 0.0067 'International Tables Vol C Tables 4.2.6.8 and 6.1.1.4'
H H 0.0000 0.0000 'International Tables Vol C Tables 4.2.6.8 and 6.1.1.4'
Co Co -0.6628 2.9049 'International Tables Vol C Tables 4.2.6.8 and 6.1.1.4'
N N 0.0241 0.0134 'International Tables Vol C Tables 4.2.6.8 and 6.1.1.4'
O O 0.0389 0.0241 'International Tables Vol C Tables 4.2.6.8 and 6.1.1.4'

loop_
_geom_angle_atom_site_label_1
_geom_angle_atom_site_label_2
_geom_angle_atom_site_label_3
_geom_angle
_geom_angle_site_symmetry_1
_geom_angle_site_symmetry_3
_geom_angle_publ_flag
O3 C1 O2 123.5(3) . . ?
O3 C1 C2 119.6(3) . . ?
O2 C1 C2 116.9(3) . . ?
C3 C2 C6 119.0(3) . . ?
C3 C2 C1 119.8(3) . . ?
C6 C2 C1 121.2(3) . . ?
C2 C3 C7 121.6(3) . . ?
C2 C3 H3 119.2 . . ?
C7 C3 H3 119.2 . . ?
C5 C4 C7 120.8(3) . . ?
C5 C4 H4A 119.6 . . ?
C7 C4 H4A 119.6 . . ?
C4 C5 C6 120.3(3) . . ?
C4 C5 H5 119.9 . . ?
C6 C5 H5 119.9 . . ?
O1 C6 C5 118.8(3) . . ?
O1 C6 C2 121.8(3) . . ?
C5 C6 C2 119.4(3) . . ?
C3 C7 C4 118.8(3) . . ?
C3 C7 N1 125.1(3) . . ?
C4 C7 N1 116.2(3) . . ?
O4 C8 C9 122.3(3) . . ?
O4 C8 C10 118.0(3) . . ?
C9 C8 C10 119.7(3) . . ?
C14 C9 C8 118.8(3) . . ?
C14 C9 C13 120.5(3) . . ?
C8 C9 C13 120.5(3) . . ?
C11 C10 C8 120.7(3) . . ?
C11 C10 H10 119.7 . . ?
C8 C10 H10 119.7 . . ?
C10 C11 C12 120.1(3) . . ?
C10 C11 H11 119.9 . . ?
C12 C11 H11 119.9 . . ?
C14 C12 C11 119.4(3) . . ?
C14 C12 N2 115.5(3) . . ?
C11 C12 N2 124.9(3) . . ?
O5 C13 O6 123.9(3) . . ?
O5 C13 C9 120.4(3) . . ?
O6 C13 C9 115.8(3) . . ?
C12 C14 C9 121.1(3) . . ?
C12 C14 H14 119.4 . . ?
C9 C14 H14 119.4 . . ?
O9 Co01 O6 86.63(10) . 1_445 ?
O9 Co01 O7 92.40(10) . . ?
O6 Co01 O7 106.08(11) 1_445 . ?
O9 Co01 O2 173.41(10) . . ?
O6 Co01 O2 86.98(9) 1_445 . ?
O7 Co01 O2 87.83(10) . . ?
O9 Co01 O8 87.12(10) . . ?
O6 Co01 O8 164.68(10) 1_445 . ?
O7 Co01 O8 88.14(10) . . ?
O2 Co01 O8 99.47(10) . . ?
O9 Co01 O10 92.19(10) . . ?
O6 Co01 O10 85.82(10) 1_445 . ?
O7 Co01 O10 167.47(11) . . ?
O2 Co01 O10 88.93(10) . . ?
O8 Co01 O10 80.46(9) . . ?
N2 N1 C7 115.0(3) . . ?
N1 N2 C12 114.4(3) . . ?
C6 O1 H1 109.5 . . ?
C1 O2 Co01 126.9(2) . . ?
C8 O4 H4 109.5 . . ?
C13 O6 Co01 132.5(2) . 1_665 ?
Co01 O7 H7A 137.3 . . ?
Co01 O7 H7B 100.5 . . ?
H7A O7 H7B 107.9 . . ?
Co01 O8 H8A 130.8 . . ?
Co01 O8 H8B 116.8 . . ?
H8A O8 H8B 107.2 . . ?
Co01 O9 H9A 134.2 . . ?
Co01 O9 H9B 115.2 . . ?
H9A O9 H9B 110.6 . . ?
Co01 O10 H10A 124.3 . . ?
Co01 O10 H10B 117.9 . . ?
H10A O10 H10B 107.8 . . ?

loop_
_geom_bond_atom_site_label_1
_geom_bond_atom_site_label_2
_geom_bond_distance
_geom_bond_site_symmetry_2
_geom_bond_publ_flag
C1 O3 1.247(4) . ?
C1 O2 1.281(4) . ?
C1 C2 1.501(4) . ?
C2 C3 1.372(5) . ?
C2 C6 1.419(4) . ?
C3 C7 1.391(5) . ?
C3 H3 0.9500 . ?
C4 C5 1.371(5) . ?
C4 C7 1.396(5) . ?
C4 H4A 0.9500 . ?
C5 C6 1.394(5) . ?
C5 H5 0.9500 . ?
C6 O1 1.345(4) . ?
C7 N1 1.414(4) . ?
C8 O4 1.343(4) . ?
C8 C9 1.399(5) . ?
C8 C10 1.410(5) . ?
C9 C14 1.391(5) . ?
C9 C13 1.500(4) . ?
C10 C11 1.363(5) . ?
C10 H10 0.9500 . ?
C11 C12 1.401(5) . ?
C11 H11 0.9500 . ?
C12 C14 1.391(5) . ?
C12 N2 1.425(4) . ?
C13 O5 1.243(4) . ?
C13 O6 1.278(4) . ?
C14 H14 0.9500 . ?
Co01 O9 2.141(2) . ?
Co01 O6 2.155(2) 1_445 ?
Co01 O7 2.156(3) . ?
Co01 O2 2.168(2) . ?
Co01 O8 2.219(2) . ?
Co01 O10 2.234(3) . ?
N1 N2 1.254(4) . ?
O1 H1 0.8400 . ?
O4 H4 0.8400 . ?
O7 H7A 0.9524 . ?
O7 H7B 0.9428 . ?
O8 H8A 0.9464 . ?
O8 H8B 0.9438 . ?
O9 H9A 0.9272 . ?
O9 H9B 0.9443 . ?
O10 H10A 0.9607 . ?
O10 H10B 0.9329 . ?
